data_4128989
loop_
_publ_author_name
'Yin, Haolin'
'Fu, Gregory C.'

_publ_section_title
;
 Mechanistic Investigation of Enantioconvergent Kumada Reactions of
 Racemic \a-Bromoketones Catalyzed by a Nickel/Bis(oxazoline) Complex.
;
_journal_issue 38
_journal_name_full 'Journal of the American Chemical Society'
_journal_page_first 15433
_journal_page_last 15440
_journal_paper_doi 10.1021/jacs.9b08185
_journal_volume 141
_journal_year 2019
_chemical_absolute_configuration syn
_chemical_formula_moiety 'C51 H43 Br N2 Ni O2, C4 H8 O'
_chemical_formula_sum 'C55 H51 Br N2 Ni O3'
_chemical_formula_weight 926.60
_space_group_crystal_system orthorhombic
_space_group_IT_number 19
_space_group_name_Hall 'P 2ac 2ab'
_space_group_name_H-M_alt 'P 21 21 21'
_atom_sites_solution_hydrogens geom
_atom_sites_solution_primary direct
_atom_sites_solution_secondary difmap
_audit_creation_date 2017-04-27
_audit_creation_method
;
Olex2 1.2
(compiled 2016.02.19 svn.r3266 for OlexSys, GUI svn.r5155)
;
_cell_angle_alpha 90.00
_cell_angle_beta 90.00
_cell_angle_gamma 90.00
_cell_formula_units_Z 4
_cell_length_a 9.7540(5)
_cell_length_b 17.1117(16)
_cell_length_c 26.830(3)
_cell_measurement_reflns_used 9778
_cell_measurement_temperature 100(2)
_cell_measurement_theta_max 72.331
_cell_measurement_theta_min 3.062
_cell_volume 4478.1(7)
_computing_molecular_graphics 'Olex2 (Dolomanov et al., 2009)'
_computing_publication_material 'Olex2 (Dolomanov et al., 2009)'
_computing_structure_refinement 'ShelXL (Sheldrick, 2015)'
_computing_structure_solution 'XT (Sheldrick, 2015)'
_diffrn_ambient_temperature 100(2)
_diffrn_measured_fraction_theta_full 0.989
_diffrn_measured_fraction_theta_max 0.989
_diffrn_measurement_device_type 'Bruker APEX-II CCD'
_diffrn_measurement_method '\f and \w scans'
_diffrn_radiation_monochromator graphite
_diffrn_radiation_type CuK\a
_diffrn_radiation_wavelength 1.54184
_diffrn_reflns_av_R_equivalents 0.0475
_diffrn_reflns_av_unetI/netI 0.0415
_diffrn_reflns_limit_h_max 12
_diffrn_reflns_limit_h_min -12
_diffrn_reflns_limit_k_max 15
_diffrn_reflns_limit_k_min -21
_diffrn_reflns_limit_l_max 29
_diffrn_reflns_limit_l_min -33
_diffrn_reflns_number 32200
_diffrn_reflns_theta_full 72.77
_diffrn_reflns_theta_max 72.77
_diffrn_reflns_theta_min 3.06
_diffrn_source 'fine-focus sealed tube'
_diffrn_standards_number 0
_exptl_absorpt_coefficient_mu 2.036
_exptl_absorpt_correction_T_max 0.7536
_exptl_absorpt_correction_T_min 0.6315
_exptl_absorpt_correction_type multi-scan
_exptl_absorpt_process_details
;
SADABS-2016/2 (Bruker,2016/2) was used for absorption correction.
wR2(int) was 0.0893 before and 0.0729 after correction.
The Ratio of minimum to maximum transmission is 0.8380.
The \l/2 correction factor is Not present.
;
_exptl_crystal_colour orange
_exptl_crystal_colour_primary orange
_exptl_crystal_density_diffrn 1.374
_exptl_crystal_density_method 'not measured'
_exptl_crystal_description chip
_exptl_crystal_F_000 1928
_exptl_crystal_size_max 0.14
_exptl_crystal_size_mid 0.08
_exptl_crystal_size_min 0.05
_refine_diff_density_max 1.552
_refine_diff_density_min -0.603
_refine_diff_density_rms 0.081
_refine_ls_abs_structure_details 'Flack H D (1983), Acta Cryst. A39, 876-881'
_refine_ls_abs_structure_Flack 0.00(2)
_refine_ls_extinction_method none
_refine_ls_goodness_of_fit_ref 1.029
_refine_ls_hydrogen_treatment constr
_refine_ls_matrix_type full
_refine_ls_number_parameters 562
_refine_ls_number_reflns 8614
_refine_ls_number_restraints 0
_refine_ls_restrained_S_all 1.029
_refine_ls_R_factor_all 0.0501
_refine_ls_R_factor_gt 0.0452
_refine_ls_shift/su_max 0.001
_refine_ls_shift/su_mean 0.000
_refine_ls_structure_factor_coef Fsqd
_refine_ls_weighting_details 'calc w=1/[\s^2^(Fo^2^)+(0.0520P)^2^+7.8010P] where P=(Fo^2^+2Fc^2^)/3'
_refine_ls_weighting_scheme calc
_refine_ls_wR_factor_gt 0.1112
_refine_ls_wR_factor_ref 0.1144
_reflns_number_gt 7993
_reflns_number_total 8614
_reflns_threshold_expression >2sigma(I)
_cod_data_source_file ja9b08185_si_002.cif
_cod_data_source_block NiPhBr
_cod_depositor_comments
;
The following automatic conversions were performed:

data name '_atom_site_symetry_multiplicity' was replaced with
'_atom_site_symmetry_multiplicity' as specified in the replacement
file
'/home/data/users/saulius/crontab/automatic-downloads/current/ACS/lib/lists/replacement-tags.lst'.

Automatic conversion script
Id: cif_correct_tags 6909 2019-04-08 15:41:33Z antanas 
;
_cod_original_cell_volume 4478.2(7)
_cod_database_code 4128989
_olex2_refinement_description
;
1. Twinned data refinement
 Scales: 0.943(17) 0.057(17)
2. Fixed Uiso
 At 1.2 times of:
  All C(H) groups, All C(H,H) groups
 At 1.5 times of:
  All C(H,H,H) groups
3.a Ternary CH refined with riding coordinates:
 C9(H9), C33(H33)
3.b Secondary CH2 refined with riding coordinates:
 C52(H52A,H52B), C53(H53A,H53B), C54(H54A,H54B), C55(H55A,H55B)
3.c Aromatic/amide H refined with riding coordinates:
 C2(H2), C3(H3), C4(H4), C5(H5), C6(H6), C11(H11), C12(H12), C13(H13),
 C14(H14), C15(H15), C17(H17), C18(H18), C19(H19), C20(H20), C21(H21), C23(H23),
  C24(H24), C25(H25), C26(H26), C27(H27), C35(H35), C36(H36), C37(H37),
 C38(H38), C39(H39), C41(H41), C42(H42), C43(H43), C44(H44), C45(H45), C47(H47),
  C48(H48), C49(H49), C50(H50), C51(H51)
3.d Idealised Me refined as rotating group:
 C29(H29A,H29B,H29C), C30(H30A,H30B,H30C)
;
_olex2_date_sample_data_collection 2017-04-26
_olex2_date_sample_submission 2017-04-22
_olex2_submission_original_sample_id HLY-I-252
_olex2_submission_special_instructions 'No special instructions were received'

loop_
_space_group_symop_id
_space_group_symop_operation_xyz
1 'x, y, z'
2 '-x+1/2, -y, z+1/2'
3 '-x, y+1/2, -z+1/2'
4 'x+1/2, -y+1/2, -z'

loop_
_atom_site_label
_atom_site_type_symbol
_atom_site_fract_x
_atom_site_fract_y
_atom_site_fract_z
_atom_site_U_iso_or_equiv
_atom_site_adp_type
_atom_site_occupancy
_atom_site_symmetry_multiplicity
_atom_site_calc_flag
_atom_site_refinement_flags_posn
Br1 Br 0.79394(4) 0.51853(2) 0.414579(17) 0.02492(10) Uani 1 1 d .
Ni1 Ni 0.62691(6) 0.42362(3) 0.40731(2) 0.01619(14) Uani 1 1 d .
O1 O 0.2735(3) 0.52125(14) 0.46930(9) 0.0187(5) Uani 1 1 d .
O2 O 0.2885(3) 0.29157(13) 0.37096(9) 0.0153(5) Uani 1 1 d .
N1 N 0.4807(3) 0.48507(18) 0.44100(10) 0.0149(6) Uani 1 1 d .
N2 N 0.4900(3) 0.35213(17) 0.38365(11) 0.0164(6) Uani 1 1 d .
C1 C 0.7684(4) 0.3549(2) 0.38536(14) 0.0194(8) Uani 1 1 d .
C2 C 0.8274(4) 0.3573(2) 0.33830(14) 0.0219(8) Uani 1 1 d .
H2 H 0.8065 0.3990 0.3162 0.026 Uiso 1 1 calc R
C3 C 0.9178(4) 0.2982(3) 0.32327(16) 0.0296(10) Uani 1 1 d .
H3 H 0.9556 0.2987 0.2906 0.036 Uiso 1 1 calc R
C4 C 0.9518(5) 0.2387(2) 0.35637(17) 0.0303(10) Uani 1 1 d .
H4 H 1.0125 0.1984 0.3462 0.036 Uiso 1 1 calc R
C5 C 0.8987(4) 0.2382(2) 0.40299(18) 0.0322(10) Uani 1 1 d .
H5 H 0.9253 0.1986 0.4259 0.039 Uiso 1 1 calc R
C6 C 0.8047(4) 0.2957(2) 0.41760(15) 0.0257(8) Uani 1 1 d .
H6 H 0.7656 0.2938 0.4500 0.031 Uiso 1 1 calc R
C7 C 0.3546(4) 0.46810(19) 0.44612(13) 0.0149(7) Uani 1 1 d .
C8 C 0.3541(4) 0.59480(19) 0.46658(13) 0.0164(7) Uani 1 1 d .
C9 C 0.5011(4) 0.5618(2) 0.46743(13) 0.0161(7) Uani 1 1 d .
H9 H 0.5637 0.5962 0.4477 0.019 Uiso 1 1 calc R
C10 C 0.5595(4) 0.5484(2) 0.51909(14) 0.0195(8) Uani 1 1 d .
C11 C 0.5199(4) 0.4868(3) 0.54950(14) 0.0257(8) Uani 1 1 d .
H11 H 0.4561 0.4493 0.5375 0.031 Uiso 1 1 calc R
C12 C 0.5727(5) 0.4798(3) 0.59710(15) 0.0307(9) Uani 1 1 d .
H12 H 0.5433 0.4380 0.6178 0.037 Uiso 1 1 calc R
C13 C 0.6677(5) 0.5328(3) 0.61479(16) 0.0328(10) Uani 1 1 d .
H13 H 0.7054 0.5269 0.6472 0.039 Uiso 1 1 calc R
C14 C 0.7074(5) 0.5947(3) 0.58475(16) 0.0336(9) Uani 1 1 d .
H14 H 0.7713 0.6319 0.5970 0.040 Uiso 1 1 calc R
C15 C 0.6552(4) 0.6026(2) 0.53738(16) 0.0274(9) Uani 1 1 d .
H15 H 0.6840 0.6449 0.5170 0.033 Uiso 1 1 calc R
C16 C 0.3129(4) 0.63124(19) 0.41657(14) 0.0188(7) Uani 1 1 d .
C17 C 0.3925(4) 0.6248(2) 0.37401(14) 0.0231(8) Uani 1 1 d .
H17 H 0.4807 0.6015 0.3758 0.028 Uiso 1 1 calc R
C18 C 0.3437(5) 0.6524(3) 0.32888(16) 0.0290(9) Uani 1 1 d .
H18 H 0.3992 0.6484 0.2999 0.035 Uiso 1 1 calc R
C19 C 0.2147(5) 0.6858(3) 0.32559(16) 0.0327(9) Uani 1 1 d .
H19 H 0.1805 0.7031 0.2943 0.039 Uiso 1 1 calc R
C20 C 0.1356(4) 0.6937(3) 0.36839(15) 0.0298(9) Uani 1 1 d .
H20 H 0.0482 0.7181 0.3667 0.036 Uiso 1 1 calc R
C21 C 0.1838(4) 0.6661(2) 0.41323(16) 0.0266(8) Uani 1 1 d .
H21 H 0.1287 0.6709 0.4423 0.032 Uiso 1 1 calc R
C22 C 0.3156(4) 0.6466(2) 0.51016(13) 0.0178(7) Uani 1 1 d .
C23 C 0.3722(4) 0.7218(2) 0.51233(15) 0.0246(8) Uani 1 1 d .
H23 H 0.4363 0.7379 0.4877 0.030 Uiso 1 1 calc R
C24 C 0.3354(4) 0.7724(2) 0.54994(16) 0.0275(9) Uani 1 1 d .
H24 H 0.3738 0.8234 0.5510 0.033 Uiso 1 1 calc R
C25 C 0.2429(4) 0.7493(2) 0.58613(17) 0.0321(10) Uani 1 1 d .
H25 H 0.2162 0.7846 0.6117 0.038 Uiso 1 1 calc R
C26 C 0.1899(5) 0.6749(3) 0.58490(17) 0.0365(10) Uani 1 1 d .
H26 H 0.1276 0.6585 0.6101 0.044 Uiso 1 1 calc R
C27 C 0.2266(5) 0.6234(2) 0.54710(15) 0.0294(9) Uani 1 1 d .
H27 H 0.1901 0.5719 0.5468 0.035 Uiso 1 1 calc R
C28 C 0.2777(4) 0.3962(2) 0.42946(13) 0.0175(7) Uani 1 1 d .
C29 C 0.1449(4) 0.4220(3) 0.40315(18) 0.0348(10) Uani 1 1 d .
H29A H 0.0860 0.4497 0.4269 0.052 Uiso 1 1 calc GR
H29B H 0.0965 0.3760 0.3904 0.052 Uiso 1 1 calc GR
H29C H 0.1676 0.4569 0.3754 0.052 Uiso 1 1 calc GR
C30 C 0.2433(5) 0.3454(3) 0.47583(16) 0.0354(11) Uani 1 1 d .
H30A H 0.3284 0.3250 0.4903 0.053 Uiso 1 1 calc GR
H30B H 0.1843 0.3018 0.4658 0.053 Uiso 1 1 calc GR
H30C H 0.1956 0.3775 0.5006 0.053 Uiso 1 1 calc GR
C31 C 0.3618(4) 0.3478(2) 0.39446(12) 0.0140(7) Uani 1 1 d .
C32 C 0.3892(4) 0.2401(2) 0.34658(13) 0.0150(7) Uani 1 1 d .
C33 C 0.5122(4) 0.2976(2) 0.34074(13) 0.0159(7) Uani 1 1 d .
H33 H 0.6003 0.2687 0.3454 0.019 Uiso 1 1 calc R
C34 C 0.5175(4) 0.3445(2) 0.29268(14) 0.0179(7) Uani 1 1 d .
C35 C 0.4606(4) 0.4188(2) 0.28783(15) 0.0238(8) Uani 1 1 d .
H35 H 0.4181 0.4433 0.3156 0.029 Uiso 1 1 calc R
C36 C 0.4665(5) 0.4569(3) 0.24195(16) 0.0308(10) Uani 1 1 d .
H36 H 0.4290 0.5079 0.2388 0.037 Uiso 1 1 calc R
C37 C 0.5257(5) 0.4217(3) 0.20126(16) 0.0306(9) Uani 1 1 d .
H37 H 0.5274 0.4478 0.1700 0.037 Uiso 1 1 calc R
C38 C 0.5824(5) 0.3485(3) 0.20598(15) 0.0313(10) Uani 1 1 d .
H38 H 0.6238 0.3242 0.1779 0.038 Uiso 1 1 calc R
C39 C 0.5795(4) 0.3102(2) 0.25137(14) 0.0257(9) Uani 1 1 d .
H39 H 0.6203 0.2600 0.2544 0.031 Uiso 1 1 calc R
C40 C 0.3236(4) 0.2096(2) 0.29896(13) 0.0178(7) Uani 1 1 d .
C41 C 0.2425(4) 0.2585(2) 0.26987(14) 0.0198(8) Uani 1 1 d .
H41 H 0.2259 0.3107 0.2804 0.024 Uiso 1 1 calc R
C42 C 0.1856(4) 0.2318(2) 0.22578(15) 0.0246(8) Uani 1 1 d .
H42 H 0.1302 0.2658 0.2063 0.030 Uiso 1 1 calc R
C43 C 0.2087(5) 0.1559(2) 0.20977(15) 0.0275(8) Uani 1 1 d .
H43 H 0.1690 0.1375 0.1796 0.033 Uiso 1 1 calc R
C44 C 0.2901(5) 0.1076(2) 0.23826(15) 0.0305(9) Uani 1 1 d .
H44 H 0.3081 0.0559 0.2272 0.037 Uiso 1 1 calc R
C45 C 0.3462(4) 0.1335(2) 0.28292(15) 0.0250(9) Uani 1 1 d .
H45 H 0.4001 0.0990 0.3025 0.030 Uiso 1 1 calc R
C46 C 0.4252(4) 0.1753(2) 0.38363(14) 0.0179(7) Uani 1 1 d .
C47 C 0.5472(4) 0.1334(2) 0.37888(15) 0.0221(8) Uani 1 1 d .
H47 H 0.6110 0.1472 0.3536 0.026 Uiso 1 1 calc R
C48 C 0.5761(4) 0.0715(2) 0.41078(17) 0.0286(9) Uani 1 1 d .
H48 H 0.6582 0.0424 0.4067 0.034 Uiso 1 1 calc R
C49 C 0.4849(5) 0.0523(2) 0.44866(16) 0.0300(9) Uani 1 1 d .
H49 H 0.5053 0.0104 0.4707 0.036 Uiso 1 1 calc R
C50 C 0.3654(5) 0.0937(2) 0.45424(15) 0.0299(9) Uani 1 1 d .
H50 H 0.3038 0.0809 0.4804 0.036 Uiso 1 1 calc R
C51 C 0.3339(4) 0.1550(2) 0.42122(15) 0.0253(8) Uani 1 1 d .
H51 H 0.2499 0.1826 0.4246 0.030 Uiso 1 1 calc R
O00I O 0.3166(4) 0.4770(2) 0.68007(14) 0.0553(10) Uani 1 1 d .
C52 C 0.3586(6) 0.5573(3) 0.6878(2) 0.0482(13) Uani 1 1 d .
H52A H 0.2783 0.5904 0.6957 0.058 Uiso 1 1 calc R
H52B H 0.4036 0.5781 0.6575 0.058 Uiso 1 1 calc R
C53 C 0.4565(7) 0.5562(4) 0.7303(3) 0.0627(17) Uani 1 1 d .
H53A H 0.4495 0.6050 0.7500 0.075 Uiso 1 1 calc R
H53B H 0.5519 0.5504 0.7183 0.075 Uiso 1 1 calc R
C54 C 0.4147(9) 0.4871(5) 0.7609(3) 0.088(2) Uani 1 1 d .
H54A H 0.4933 0.4649 0.7794 0.105 Uiso 1 1 calc R
H54B H 0.3404 0.5005 0.7845 0.105 Uiso 1 1 calc R
C55 C 0.3661(10) 0.4332(4) 0.7213(2) 0.084(3) Uani 1 1 d .
H55A H 0.4424 0.3991 0.7104 0.101 Uiso 1 1 calc R
H55B H 0.2919 0.3996 0.7345 0.101 Uiso 1 1 calc R

loop_
_atom_site_aniso_label
_atom_site_aniso_U_11
_atom_site_aniso_U_22
_atom_site_aniso_U_33
_atom_site_aniso_U_23
_atom_site_aniso_U_13
_atom_site_aniso_U_12
Br1 0.02031(17) 0.01575(17) 0.0387(2) -0.00421(17) 0.00357(17) -0.00216(15)
Ni1 0.0164(3) 0.0134(3) 0.0188(3) -0.0034(2) -0.0008(3) 0.0002(2)
O1 0.0211(13) 0.0102(11) 0.0248(13) -0.0055(11) 0.0034(10) -0.0013(11)
O2 0.0163(11) 0.0124(11) 0.0172(12) -0.0039(9) 0.0013(10) -0.0014(10)
N1 0.0191(14) 0.0107(13) 0.0147(14) -0.0021(12) -0.0019(11) -0.0028(12)
N2 0.0210(16) 0.0146(15) 0.0135(15) -0.0028(12) -0.0001(12) 0.0026(12)
C1 0.0159(18) 0.0223(18) 0.0201(18) -0.0027(15) -0.0016(14) -0.0025(14)
C2 0.0222(19) 0.0223(19) 0.0212(19) -0.0005(15) -0.0028(15) -0.0032(15)
C3 0.025(2) 0.038(2) 0.026(2) -0.0119(19) 0.0052(17) 0.0009(18)
C4 0.029(2) 0.020(2) 0.042(3) -0.0101(18) 0.0037(19) 0.0046(17)
C5 0.029(2) 0.023(2) 0.045(3) 0.0003(18) 0.001(2) 0.0030(17)
C6 0.0261(19) 0.0265(19) 0.0245(19) -0.0031(17) 0.0008(18) 0.0010(16)
C7 0.0185(17) 0.0125(17) 0.0137(16) -0.0019(13) 0.0009(13) 0.0027(13)
C8 0.0229(18) 0.0077(16) 0.0186(17) -0.0025(13) 0.0037(14) -0.0024(14)
C9 0.0218(18) 0.0088(16) 0.0176(17) -0.0055(13) -0.0012(14) 0.0012(13)
C10 0.0211(18) 0.0189(17) 0.0184(19) -0.0071(15) -0.0008(15) 0.0016(14)
C11 0.036(2) 0.0228(19) 0.0185(19) 0.0001(17) -0.0011(16) -0.0006(18)
C12 0.042(2) 0.029(2) 0.021(2) 0.0036(18) -0.0038(17) -0.0021(19)
C13 0.036(2) 0.041(3) 0.022(2) -0.0033(18) -0.0063(17) 0.0045(19)
C14 0.034(2) 0.038(2) 0.029(2) -0.0112(19) -0.008(2) -0.0055(19)
C15 0.032(2) 0.023(2) 0.027(2) -0.0020(16) -0.0052(17) -0.0065(17)
C16 0.0231(18) 0.0150(15) 0.0182(17) -0.0013(15) -0.0027(16) -0.0005(13)
C17 0.024(2) 0.0209(19) 0.024(2) 0.0028(15) 0.0025(16) -0.0001(16)
C18 0.035(2) 0.031(2) 0.020(2) 0.0054(17) 0.0042(17) 0.0019(18)
C19 0.041(2) 0.034(2) 0.023(2) 0.0055(17) -0.005(2) 0.004(2)
C20 0.026(2) 0.037(2) 0.027(2) 0.0015(18) -0.0053(17) 0.0033(19)
C21 0.0221(18) 0.035(2) 0.0223(19) 0.0000(18) 0.0019(17) 0.0023(16)
C22 0.0250(19) 0.0116(16) 0.0169(17) -0.0059(14) -0.0031(15) 0.0031(14)
C23 0.029(2) 0.0158(18) 0.029(2) -0.0035(15) -0.0020(17) 0.0020(16)
C24 0.028(2) 0.0197(19) 0.035(2) -0.0093(17) -0.0081(17) 0.0063(15)
C25 0.045(2) 0.028(2) 0.0234(19) -0.0109(19) -0.0036(19) 0.0155(18)
C26 0.053(3) 0.033(2) 0.023(2) -0.0001(19) 0.012(2) 0.006(2)
C27 0.046(3) 0.0190(18) 0.023(2) -0.0008(16) 0.0074(19) 0.0018(18)
C28 0.0208(18) 0.0121(15) 0.0198(17) -0.0055(13) 0.0030(14) -0.0073(14)
C29 0.026(2) 0.030(2) 0.048(3) -0.019(2) -0.0060(19) 0.0022(17)
C30 0.057(3) 0.023(2) 0.026(2) -0.0050(18) 0.022(2) -0.014(2)
C31 0.0172(17) 0.0117(15) 0.0131(16) -0.0008(13) -0.0024(13) -0.0008(14)
C32 0.0176(17) 0.0119(16) 0.0154(16) -0.0029(13) 0.0013(14) -0.0014(14)
C33 0.0203(17) 0.0148(17) 0.0125(17) -0.0034(14) -0.0005(14) -0.0010(14)
C34 0.0195(18) 0.0143(17) 0.0200(19) -0.0008(14) 0.0003(14) -0.0035(14)
C35 0.029(2) 0.0182(19) 0.024(2) 0.0025(16) 0.0002(16) -0.0006(16)
C36 0.040(3) 0.024(2) 0.028(2) 0.0038(17) -0.0008(19) -0.0034(18)
C37 0.037(2) 0.031(2) 0.024(2) 0.0099(18) 0.0020(18) -0.0096(19)
C38 0.041(3) 0.037(2) 0.0158(19) 0.0018(17) 0.0055(18) -0.004(2)
C39 0.034(2) 0.024(2) 0.019(2) -0.0022(16) 0.0038(16) -0.0003(17)
C40 0.0206(19) 0.0181(18) 0.0148(17) -0.0019(14) -0.0009(14) -0.0031(14)
C41 0.0224(19) 0.0156(17) 0.0213(18) -0.0036(15) -0.0006(14) 0.0019(14)
C42 0.027(2) 0.0235(19) 0.0235(19) 0.0038(16) -0.0053(16) 0.0005(16)
C43 0.036(2) 0.028(2) 0.0185(18) -0.0046(16) -0.0065(18) -0.002(2)
C44 0.047(3) 0.0217(19) 0.023(2) -0.0102(16) -0.006(2) 0.001(2)
C45 0.034(2) 0.0172(18) 0.024(2) -0.0025(15) -0.0069(17) 0.0046(16)
C46 0.0236(18) 0.0130(17) 0.0170(18) -0.0022(14) -0.0038(15) -0.0026(14)
C47 0.026(2) 0.0207(19) 0.0199(19) -0.0040(16) -0.0013(15) -0.0013(15)
C48 0.032(2) 0.0211(18) 0.033(2) 0.0002(19) -0.0089(19) 0.0047(16)
C49 0.040(2) 0.023(2) 0.027(2) 0.0048(17) -0.0113(19) -0.0055(18)
C50 0.046(3) 0.023(2) 0.0209(19) 0.0047(16) 0.0005(19) -0.0068(19)
C51 0.031(2) 0.0175(17) 0.027(2) -0.0002(16) 0.0013(16) -0.0035(15)
O00I 0.075(3) 0.049(2) 0.041(2) -0.0132(18) 0.0051(19) -0.007(2)
C52 0.054(3) 0.036(3) 0.055(3) -0.003(2) 0.005(3) 0.004(3)
C53 0.060(4) 0.060(4) 0.068(4) -0.020(3) -0.007(3) -0.002(3)
C54 0.098(6) 0.093(6) 0.072(5) -0.009(5) -0.016(4) 0.030(5)
C55 0.157(8) 0.047(4) 0.049(4) 0.005(3) 0.015(4) 0.023(5)

loop_
_atom_type_symbol
_atom_type_description
_atom_type_scat_dispersion_real
_atom_type_scat_dispersion_imag
_atom_type_scat_source
C C 0.0181 0.0091 'International Tables Vol C Tables 4.2.6.8 and 6.1.1.4'
H H 0.0000 0.0000 'International Tables Vol C Tables 4.2.6.8 and 6.1.1.4'
Br Br -0.6763 1.2805 'International Tables Vol C Tables 4.2.6.8 and 6.1.1.4'
N N 0.0311 0.0180 'International Tables Vol C Tables 4.2.6.8 and 6.1.1.4'
Ni Ni -3.0029 0.5091 'International Tables Vol C Tables 4.2.6.8 and 6.1.1.4'
O O 0.0492 0.0322 'International Tables Vol C Tables 4.2.6.8 and 6.1.1.4'

loop_
_geom_angle_atom_site_label_1
_geom_angle_atom_site_label_2
_geom_angle_atom_site_label_3
_geom_angle
N1 Ni1 Br1 95.49(9)
N2 Ni1 Br1 165.34(10)
N2 Ni1 N1 89.33(12)
C1 Ni1 Br1 87.07(11)
C1 Ni1 N1 170.23(15)
C1 Ni1 N2 90.49(14)
C7 O1 C8 103.7(3)
C31 O2 C32 106.2(3)
C7 N1 Ni1 128.5(2)
C7 N1 C9 106.1(3)
C9 N1 Ni1 125.5(2)
C31 N2 Ni1 129.7(3)
C31 N2 C33 106.1(3)
C33 N2 Ni1 123.4(2)
C2 C1 Ni1 124.3(3)
C6 C1 Ni1 116.5(3)
C6 C1 C2 119.0(4)
C1 C2 H2 119.9
C1 C2 C3 120.1(4)
C3 C2 H2 119.9
C2 C3 H3 120.2
C4 C3 C2 119.6(4)
C4 C3 H3 120.2
C3 C4 H4 119.9
C5 C4 C3 120.3(4)
C5 C4 H4 119.9
C4 C5 H5 119.9
C4 C5 C6 120.3(4)
C6 C5 H5 119.9
C1 C6 C5 120.6(4)
C1 C6 H6 119.7
C5 C6 H6 119.7
O1 C7 C28 113.1(3)
N1 C7 O1 117.4(3)
N1 C7 C28 129.4(3)
O1 C8 C9 100.5(3)
O1 C8 C16 104.4(3)
O1 C8 C22 109.1(3)
C16 C8 C9 113.9(3)
C22 C8 C9 115.7(3)
C22 C8 C16 111.8(3)
N1 C9 C8 100.9(3)
N1 C9 H9 110.2
N1 C9 C10 110.4(3)
C8 C9 H9 110.2
C10 C9 C8 114.7(3)
C10 C9 H9 110.2
C11 C10 C9 123.2(3)
C11 C10 C15 118.8(4)
C15 C10 C9 118.0(4)
C10 C11 H11 119.8
C12 C11 C10 120.4(4)
C12 C11 H11 119.8
C11 C12 H12 119.7
C13 C12 C11 120.7(4)
C13 C12 H12 119.7
C12 C13 H13 120.3
C12 C13 C14 119.3(4)
C14 C13 H13 120.3
C13 C14 H14 119.7
C15 C14 C13 120.6(4)
C15 C14 H14 119.7
C10 C15 H15 119.9
C14 C15 C10 120.3(4)
C14 C15 H15 119.9
C17 C16 C8 122.9(3)
C17 C16 C21 119.1(4)
C21 C16 C8 117.8(3)
C16 C17 H17 120.0
C18 C17 C16 120.1(4)
C18 C17 H17 120.0
C17 C18 H18 119.7
C17 C18 C19 120.6(4)
C19 C18 H18 119.7
C18 C19 H19 120.3
C18 C19 C20 119.5(4)
C20 C19 H19 120.3
C19 C20 H20 120.0
C21 C20 C19 120.0(4)
C21 C20 H20 120.0
C16 C21 H21 119.6
C20 C21 C16 120.8(4)
C20 C21 H21 119.6
C23 C22 C8 118.1(3)
C27 C22 C8 122.9(3)
C27 C22 C23 119.0(3)
C22 C23 H23 119.8
C24 C23 C22 120.3(4)
C24 C23 H23 119.8
C23 C24 H24 119.8
C23 C24 C25 120.3(4)
C25 C24 H24 119.8
C24 C25 H25 120.2
C26 C25 C24 119.5(4)
C26 C25 H25 120.2
C25 C26 H26 119.7
C25 C26 C27 120.5(4)
C27 C26 H26 119.7
C22 C27 C26 120.3(4)
C22 C27 H27 119.9
C26 C27 H27 119.9
C7 C28 C29 108.6(3)
C7 C28 C30 109.0(3)
C29 C28 C30 110.3(4)
C31 C28 C7 111.4(3)
C31 C28 C29 109.4(3)
C31 C28 C30 108.1(3)
C28 C29 H29A 109.5
C28 C29 H29B 109.5
C28 C29 H29C 109.5
H29A C29 H29B 109.5
H29A C29 H29C 109.5
H29B C29 H29C 109.5
C28 C30 H30A 109.5
C28 C30 H30B 109.5
C28 C30 H30C 109.5
H30A C30 H30B 109.5
H30A C30 H30C 109.5
H30B C30 H30C 109.5
O2 C31 C28 113.3(3)
N2 C31 O2 116.7(3)
N2 C31 C28 130.0(3)
O2 C32 C33 100.4(3)
O2 C32 C40 107.3(3)
O2 C32 C46 107.3(3)
C40 C32 C33 117.1(3)
C40 C32 C46 113.2(3)
C46 C32 C33 110.3(3)
N2 C33 C32 101.8(3)
N2 C33 H33 109.7
N2 C33 C34 109.2(3)
C32 C33 H33 109.7
C34 C33 C32 116.4(3)
C34 C33 H33 109.7
C35 C34 C33 123.2(3)
C39 C34 C33 117.9(3)
C39 C34 C35 118.9(4)
C34 C35 H35 120.2
C34 C35 C36 119.5(4)
C36 C35 H35 120.2
C35 C36 H36 119.5
C37 C36 C35 120.9(4)
C37 C36 H36 119.5
C36 C37 H37 120.2
C36 C37 C38 119.7(4)
C38 C37 H37 120.2
C37 C38 H38 119.8
C37 C38 C39 120.3(4)
C39 C38 H38 119.8
C34 C39 H39 119.7
C38 C39 C34 120.6(4)
C38 C39 H39 119.7
C41 C40 C32 120.3(3)
C45 C40 C32 121.0(3)
C45 C40 C41 118.7(3)
C40 C41 H41 119.7
C42 C41 C40 120.6(3)
C42 C41 H41 119.7
C41 C42 H42 119.7
C41 C42 C43 120.6(4)
C43 C42 H42 119.7
C42 C43 H43 120.5
C44 C43 C42 118.9(4)
C44 C43 H43 120.5
C43 C44 H44 119.5
C43 C44 C45 121.0(4)
C45 C44 H44 119.5
C40 C45 H45 119.9
C44 C45 C40 120.2(4)
C44 C45 H45 119.9
C47 C46 C32 120.6(3)
C51 C46 C32 120.3(3)
C51 C46 C47 119.0(4)
C46 C47 H47 119.7
C48 C47 C46 120.5(4)
C48 C47 H47 119.7
C47 C48 H48 120.0
C49 C48 C47 120.1(4)
C49 C48 H48 120.0
C48 C49 H49 120.0
C50 C49 C48 120.1(4)
C50 C49 H49 120.0
C49 C50 H50 119.9
C49 C50 C51 120.1(4)
C51 C50 H50 119.9
C46 C51 C50 120.2(4)
C46 C51 H51 119.9
C50 C51 H51 119.9
C55 O00I C52 107.1(5)
O00I C52 H52A 110.5
O00I C52 H52B 110.5
O00I C52 C53 106.2(5)
H52A C52 H52B 108.7
C53 C52 H52A 110.5
C53 C52 H52B 110.5
C52 C53 H53A 110.8
C52 C53 H53B 110.8
C52 C53 C54 104.8(6)
H53A C53 H53B 108.9
C54 C53 H53A 110.8
C54 C53 H53B 110.8
C53 C54 H54A 111.6
C53 C54 H54B 111.6
H54A C54 H54B 109.4
C55 C54 C53 100.7(6)
C55 C54 H54A 111.6
C55 C54 H54B 111.6
O00I C55 C54 109.7(6)
O00I C55 H55A 109.7
O00I C55 H55B 109.7
C54 C55 H55A 109.7
C54 C55 H55B 109.7
H55A C55 H55B 108.2

loop_
_geom_bond_atom_site_label_1
_geom_bond_atom_site_label_2
_geom_bond_distance
Br1 Ni1 2.3087(7)
Ni1 N1 1.989(3)
Ni1 N2 1.919(3)
Ni1 C1 1.906(4)
O1 C7 1.356(4)
O1 C8 1.486(4)
O2 C31 1.354(4)
O2 C32 1.472(4)
N1 C7 1.271(5)
N1 C9 1.506(4)
N2 C31 1.286(5)
N2 C33 1.497(4)
C1 C2 1.388(5)
C1 C6 1.379(6)
C2 H2 0.9500
C2 C3 1.400(6)
C3 H3 0.9500
C3 C4 1.391(7)
C4 H4 0.9500
C4 C5 1.354(7)
C5 H5 0.9500
C5 C6 1.400(6)
C6 H6 0.9500
C7 C28 1.509(5)
C8 C9 1.541(5)
C8 C16 1.533(5)
C8 C22 1.515(5)
C9 H9 1.0000
C9 C10 1.516(5)
C10 C11 1.388(6)
C10 C15 1.404(5)
C11 H11 0.9500
C11 C12 1.382(6)
C12 H12 0.9500
C12 C13 1.381(6)
C13 H13 0.9500
C13 C14 1.387(7)
C14 H14 0.9500
C14 C15 1.376(6)
C15 H15 0.9500
C16 C17 1.385(5)
C16 C21 1.397(5)
C17 H17 0.9500
C17 C18 1.384(6)
C18 H18 0.9500
C18 C19 1.384(6)
C19 H19 0.9500
C19 C20 1.390(6)
C20 H20 0.9500
C20 C21 1.375(6)
C21 H21 0.9500
C22 C23 1.401(5)
C22 C27 1.376(6)
C23 H23 0.9500
C23 C24 1.378(6)
C24 H24 0.9500
C24 C25 1.383(6)
C25 H25 0.9500
C25 C26 1.375(6)
C26 H26 0.9500
C26 C27 1.391(6)
C27 H27 0.9500
C28 C29 1.540(6)
C28 C30 1.554(5)
C28 C31 1.497(5)
C29 H29A 0.9800
C29 H29B 0.9800
C29 H29C 0.9800
C30 H30A 0.9800
C30 H30B 0.9800
C30 H30C 0.9800
C32 C33 1.559(5)
C32 C40 1.521(5)
C32 C46 1.531(5)
C33 H33 1.0000
C33 C34 1.519(5)
C34 C35 1.394(5)
C34 C39 1.393(5)
C35 H35 0.9500
C35 C36 1.394(6)
C36 H36 0.9500
C36 C37 1.374(6)
C37 H37 0.9500
C37 C38 1.374(6)
C38 H38 0.9500
C38 C39 1.384(6)
C39 H39 0.9500
C40 C41 1.390(5)
C40 C45 1.390(5)
C41 H41 0.9500
C41 C42 1.384(5)
C42 H42 0.9500
C42 C43 1.385(6)
C43 H43 0.9500
C43 C44 1.378(6)
C44 H44 0.9500
C44 C45 1.389(6)
C45 H45 0.9500
C46 C47 1.395(5)
C46 C51 1.390(5)
C47 H47 0.9500
C47 C48 1.390(6)
C48 H48 0.9500
C48 C49 1.390(6)
C49 H49 0.9500
C49 C50 1.372(7)
C50 H50 0.9500
C50 C51 1.407(6)
C51 H51 0.9500
O00I C52 1.449(6)
O00I C55 1.419(8)
C52 H52A 0.9900
C52 H52B 0.9900
C52 C53 1.488(9)
C53 H53A 0.9900
C53 H53B 0.9900
C53 C54 1.496(11)
C54 H54A 0.9900
C54 H54B 0.9900
C54 C55 1.485(11)
C55 H55A 0.9900
C55 H55B 0.9900

loop_
_geom_torsion_atom_site_label_1
_geom_torsion_atom_site_label_2
_geom_torsion_atom_site_label_3
_geom_torsion_atom_site_label_4
_geom_torsion
Br1 Ni1 N1 C7 173.8(3)
Br1 Ni1 N1 C9 -8.3(3)
Br1 Ni1 N2 C31 -117.5(4)
Br1 Ni1 N2 C33 51.4(5)
Br1 Ni1 C1 C2 -75.5(3)
Br1 Ni1 C1 C6 110.0(3)
Ni1 N1 C7 O1 -177.8(2)
Ni1 N1 C7 C28 1.5(6)
Ni1 N1 C9 C8 158.5(2)
Ni1 N1 C9 C10 -79.7(3)
Ni1 N2 C31 O2 178.7(2)
Ni1 N2 C31 C28 -0.9(6)
Ni1 N2 C33 C32 165.7(2)
Ni1 N2 C33 C34 -70.7(3)
Ni1 C1 C2 C3 -171.6(3)
Ni1 C1 C6 C5 174.2(3)
O1 C7 C28 C29 46.6(4)
O1 C7 C28 C30 -73.6(4)
O1 C7 C28 C31 167.2(3)
O1 C8 C9 N1 31.9(3)
O1 C8 C9 C10 -86.8(3)
O1 C8 C16 C17 -99.5(4)
O1 C8 C16 C21 74.6(4)
O1 C8 C22 C23 -175.0(3)
O1 C8 C22 C27 4.3(5)
O2 C32 C33 N2 28.3(3)
O2 C32 C33 C34 -90.3(3)
O2 C32 C40 C41 39.1(4)
O2 C32 C40 C45 -142.6(3)
O2 C32 C46 C47 -158.7(3)
O2 C32 C46 C51 24.2(4)
N1 Ni1 N2 C31 -8.0(3)
N1 Ni1 N2 C33 160.9(3)
N1 Ni1 C1 C2 179.0(7)
N1 Ni1 C1 C6 4.5(10)
N1 C7 C28 C29 -132.6(4)
N1 C7 C28 C30 107.2(4)
N1 C7 C28 C31 -12.0(5)
N1 C9 C10 C11 -38.6(5)
N1 C9 C10 C15 143.5(3)
N2 Ni1 N1 C7 7.7(3)
N2 Ni1 N1 C9 -174.4(3)
N2 Ni1 C1 C2 90.1(3)
N2 Ni1 C1 C6 -84.4(3)
N2 C33 C34 C35 -21.8(5)
N2 C33 C34 C39 159.8(3)
C1 Ni1 N1 C7 -81.4(9)
C1 Ni1 N1 C9 96.5(9)
C1 Ni1 N2 C31 162.3(3)
C1 Ni1 N2 C33 -28.9(3)
C1 C2 C3 C4 -2.3(6)
C2 C1 C6 C5 -0.6(6)
C2 C3 C4 C5 -0.4(6)
C3 C4 C5 C6 2.6(7)
C4 C5 C6 C1 -2.1(6)
C6 C1 C2 C3 2.8(6)
C7 O1 C8 C9 -30.4(3)
C7 O1 C8 C16 87.9(3)
C7 O1 C8 C22 -152.4(3)
C7 N1 C9 C8 -23.2(3)
C7 N1 C9 C10 98.5(3)
C7 C28 C31 O2 -167.7(3)
C7 C28 C31 N2 11.9(5)
C8 O1 C7 N1 18.0(4)
C8 O1 C7 C28 -161.3(3)
C8 C9 C10 C11 74.6(5)
C8 C9 C10 C15 -103.4(4)
C8 C16 C17 C18 173.7(4)
C8 C16 C21 C20 -174.2(4)
C8 C22 C23 C24 177.0(4)
C8 C22 C27 C26 -176.9(4)
C9 N1 C7 O1 4.0(4)
C9 N1 C7 C28 -176.8(3)
C9 C8 C16 C17 9.1(5)
C9 C8 C16 C21 -176.8(3)
C9 C8 C22 C23 72.7(4)
C9 C8 C22 C27 -108.1(4)
C9 C10 C11 C12 -177.2(4)
C9 C10 C15 C14 177.6(4)
C10 C11 C12 C13 -1.4(7)
C11 C10 C15 C14 -0.5(6)
C11 C12 C13 C14 1.6(7)
C12 C13 C14 C15 -1.3(7)
C13 C14 C15 C10 0.7(7)
C15 C10 C11 C12 0.8(6)
C16 C8 C9 N1 -79.2(3)
C16 C8 C9 C10 162.2(3)
C16 C8 C22 C23 -60.0(4)
C16 C8 C22 C27 119.2(4)
C16 C17 C18 C19 -0.8(6)
C17 C16 C21 C20 0.2(6)
C17 C18 C19 C20 2.0(7)
C18 C19 C20 C21 -2.1(7)
C19 C20 C21 C16 1.1(7)
C21 C16 C17 C18 -0.3(6)
C22 C8 C9 N1 149.1(3)
C22 C8 C9 C10 30.5(4)
C22 C8 C16 C17 142.7(4)
C22 C8 C16 C21 -43.2(4)
C22 C23 C24 C25 0.5(6)
C23 C22 C27 C26 2.4(6)
C23 C24 C25 C26 1.3(6)
C24 C25 C26 C27 -1.2(7)
C25 C26 C27 C22 -0.7(7)
C27 C22 C23 C24 -2.3(6)
C29 C28 C31 O2 -47.5(4)
C29 C28 C31 N2 132.1(4)
C30 C28 C31 O2 72.6(4)
C30 C28 C31 N2 -107.8(4)
C31 O2 C32 C33 -24.7(3)
C31 O2 C32 C40 -147.6(3)
C31 O2 C32 C46 90.5(3)
C31 N2 C33 C32 -23.2(3)
C31 N2 C33 C34 100.4(3)
C32 O2 C31 N2 11.7(4)
C32 O2 C31 C28 -168.7(3)
C32 C33 C34 C35 92.7(4)
C32 C33 C34 C39 -85.7(4)
C32 C40 C41 C42 178.2(3)
C32 C40 C45 C44 -177.3(4)
C32 C46 C47 C48 -176.3(3)
C32 C46 C51 C50 178.0(3)
C33 N2 C31 O2 8.3(4)
C33 N2 C31 C28 -171.3(3)
C33 C32 C40 C41 -72.8(4)
C33 C32 C40 C45 105.5(4)
C33 C32 C46 C47 -50.2(4)
C33 C32 C46 C51 132.7(3)
C33 C34 C35 C36 -178.1(4)
C33 C34 C39 C38 177.2(4)
C34 C35 C36 C37 1.0(7)
C35 C34 C39 C38 -1.2(6)
C35 C36 C37 C38 -1.3(7)
C36 C37 C38 C39 0.3(7)
C37 C38 C39 C34 1.0(7)
C39 C34 C35 C36 0.2(6)
C40 C32 C33 N2 144.1(3)
C40 C32 C33 C34 25.5(4)
C40 C32 C46 C47 83.1(4)
C40 C32 C46 C51 -94.0(4)
C40 C41 C42 C43 -0.1(6)
C41 C40 C45 C44 1.0(6)
C41 C42 C43 C44 -0.5(6)
C42 C43 C44 C45 1.4(7)
C43 C44 C45 C40 -1.6(7)
C45 C40 C41 C42 -0.1(6)
C46 C32 C33 N2 -84.7(3)
C46 C32 C33 C34 156.7(3)
C46 C32 C40 C41 157.3(3)
C46 C32 C40 C45 -24.4(5)
C46 C47 C48 C49 -1.7(6)
C47 C46 C51 C50 0.8(6)
C47 C48 C49 C50 0.8(6)
C48 C49 C50 C51 0.9(6)
C49 C50 C51 C46 -1.7(6)
C51 C46 C47 C48 0.9(6)
O00I C52 C53 C54 -27.9(7)
C52 O00I C55 C54 11.8(8)
C52 C53 C54 C55 33.3(8)
C53 C54 C55 O00I -28.3(9)
C55 O00I C52 C53 10.2(7)

loop_
_twin_individual_id
_twin_individual_mass_fraction_refined
1 0.943(17)
2 0.057(17)
